data_4035408
loop_
_publ_author_name
'Chizhova, Maria'
'Khoroshilova, Olesya'
'Dar'in, Dmitry'
'Krasavin, Mikhail'

_publ_section_title
;
 Unusually Reactive Cyclic Anhydride Expands the Scope of the
 Castagnoli-Cushman Reaction.
;
_journal_issue 20
_journal_name_full 'The Journal of organic chemistry'
_journal_page_first 12722
_journal_page_last 12733
_journal_paper_doi 10.1021/acs.joc.8b02164
_journal_volume 83
_journal_year 2018
_chemical_formula_moiety 'C22 H20 N2 O5'
_chemical_formula_sum 'C22 H20 N2 O5'
_chemical_formula_weight 392.40
_space_group_crystal_system monoclinic
_space_group_IT_number 15
_space_group_name_Hall '-C 2yc'
_space_group_name_H-M_alt 'C 1 2/c 1'
_atom_sites_solution_hydrogens geom
_atom_sites_solution_primary dual
_audit_creation_date 2018-07-19
_audit_creation_method
;
Olex2 1.2
(compiled 2018.05.29 svn.r3508 for OlexSys, GUI svn.r5506)
;
_cell_angle_alpha 90
_cell_angle_beta 94.769(4)
_cell_angle_gamma 90
_cell_formula_units_Z 8
_cell_length_a 12.6608(6)
_cell_length_b 10.8233(5)
_cell_length_c 27.9283(11)
_cell_measurement_reflns_used 7125
_cell_measurement_temperature 100(2)
_cell_measurement_theta_max 71.8380
_cell_measurement_theta_min 3.0740
_cell_volume 3813.8(3)
_computing_cell_refinement 'CrysAlisPro 1.171.39.35a (Rigaku OD, 2017)'
_computing_data_collection 'CrysAlisPro 1.171.39.35a (Rigaku OD, 2017)'
_computing_data_reduction 'CrysAlisPro 1.171.39.35a (Rigaku OD, 2017)'
_computing_molecular_graphics 'Olex2 (Dolomanov et al., 2009)'
_computing_publication_material 'Olex2 (Dolomanov et al., 2009)'
_computing_structure_refinement 'ShelXL (Sheldrick, 2015)'
_computing_structure_solution 'ShelXT (Sheldrick, 2015)'
_diffrn_ambient_temperature 100(2)
_diffrn_detector 'CCD plate'
_diffrn_detector_type HyPix3000
_diffrn_measured_fraction_theta_full 0.997
_diffrn_measured_fraction_theta_max 0.988
_diffrn_measurement_details
;
List of Runs (angles in degrees, time in seconds):

  # Type    Start    End  Width  t~exp~   \w     \q     \k     \f   Frames
--------------------------------------------------------------------------
  1  \w    -40.00   1.00   0.50    1.85    --  -41.22 105.00-160.00   82
  2  \w     -8.00  42.00   0.50    1.85    --   41.22-105.00  98.00  100
  3  \w     86.00 133.00   0.50    4.00    --  101.00 105.00-160.00   94
  4  \w     43.00  69.00   0.50    4.00    --  101.00-105.00  98.00   52
  5  \w   -106.00 -32.00   0.50    1.85    --  -41.22 -32.00 120.00  148
  6  \w   -107.00 -32.00   0.50    1.85    --  -41.22 -32.00  60.00  150
  7  \w     29.00  72.00   0.50    1.85    --   41.22  43.00-120.00   86
  8  \w    -32.00  24.00   0.50    1.85    --   41.22 -11.00-150.00  112
  9  \w     77.00 102.00   0.50    1.85    --   41.22  43.00-120.00   50
 10  \w    -17.00  19.00   0.50    1.85    --   41.22 -54.00 -90.00   72
 11  \w     57.00  94.00   0.50    1.85    --   41.22-138.00 120.00   74
 12  \w     23.00  50.00   0.50    1.85    --   41.22 -54.00 -90.00   54
 13  \w     30.00  65.00   0.50    1.85    --   41.22 -11.00-150.00   70
 14  \w     72.00  97.00   0.50    1.85    --   41.22-138.00-180.00   50
 15  \w     14.00  62.00   0.50    1.85    --   41.22 -65.00 150.00   96
 16  \w     19.00  54.00   0.50    1.85    --   41.22-138.00-180.00   70
 17  \w     83.00 156.00   0.50    4.00    --  101.00  77.00 -60.00  146
 18  \w     57.00 120.00   0.50    4.00    --  101.00 -77.00 120.00  126
 19  \w     58.00 106.00   0.50    4.00    --  101.00 -42.00 120.00   96
 20  \w     35.00 114.00   0.50    4.00    --  101.00-111.00  90.00  158
 21  \w     92.00 157.00   0.50    4.00    --  101.00  25.00-150.00  130
 22  \w    125.00 157.00   0.50    4.00    --  101.00  25.00 150.00   64
 23  \w     45.00 116.00   0.50    4.00    --  101.00 -50.00 120.00  142
 24  \w    129.00 154.00   0.50    4.00    --  101.00  42.00-120.00   50
 25  \w     73.00 155.00   0.50    4.00    --  101.00 133.00-120.00  164
 26  \w     76.00 102.00   0.50    4.00    --  101.00-111.00 150.00   52
 27  \w    129.00 155.00   0.50    4.00    --  101.00  93.00-120.00   52
 28  \w    101.00 153.00   0.50    4.00    --  101.00 111.00 -90.00  104
 29  \w     93.00 123.00   0.50    4.00    --  101.00  25.00-120.00   60
 30  \w     89.00 114.00   0.50    4.00    --  101.00-111.00-180.00   50
 31  \w     81.00 142.00   0.50    4.00    --  101.00 111.00  60.00  122
 32  \w    -70.00 -40.00   0.50    1.85    --  -41.22 105.00-160.00   60
 33  \w   -107.00 -53.00   0.50    1.85    --  -41.22 -32.00   0.00  108
;
_diffrn_measurement_device 'four-circle diffractometer'
_diffrn_measurement_device_type 'SuperNova, Single source at offset/far, HyPix3000'
_diffrn_measurement_method '\w scans'
_diffrn_orient_matrix_type 'CrysAlisPro convention (1999,Acta A55,543-557)'
_diffrn_orient_matrix_UB_11 0.0425194000
_diffrn_orient_matrix_UB_12 -0.1176364000
_diffrn_orient_matrix_UB_13 -0.0227958000
_diffrn_orient_matrix_UB_21 0.0999173000
_diffrn_orient_matrix_UB_22 0.0709577000
_diffrn_orient_matrix_UB_23 -0.0119999000
_diffrn_orient_matrix_UB_31 0.0558575000
_diffrn_orient_matrix_UB_32 -0.0372702000
_diffrn_orient_matrix_UB_33 0.0489890000
_diffrn_radiation_monochromator mirror
_diffrn_radiation_probe x-ray
_diffrn_radiation_type CuK\a
_diffrn_radiation_wavelength 1.54184
_diffrn_reflns_av_R_equivalents 0.0232
_diffrn_reflns_av_unetI/netI 0.0233
_diffrn_reflns_Laue_measured_fraction_full 0.997
_diffrn_reflns_Laue_measured_fraction_max 0.988
_diffrn_reflns_limit_h_max 15
_diffrn_reflns_limit_h_min -13
_diffrn_reflns_limit_k_max 13
_diffrn_reflns_limit_k_min -13
_diffrn_reflns_limit_l_max 34
_diffrn_reflns_limit_l_min -30
_diffrn_reflns_number 10468
_diffrn_reflns_point_group_measured_fraction_full 0.997
_diffrn_reflns_point_group_measured_fraction_max 0.988
_diffrn_reflns_theta_full 67.684
_diffrn_reflns_theta_max 72.052
_diffrn_reflns_theta_min 3.176
_diffrn_source 'micro-focus sealed X-ray tube'
_diffrn_source_type 'SuperNova (Cu) X-ray Source'
_exptl_absorpt_coefficient_mu 0.809
_exptl_absorpt_correction_T_max 1.00000
_exptl_absorpt_correction_T_min 0.62556
_exptl_absorpt_correction_type multi-scan
_exptl_absorpt_process_details
;
CrysAlisPro 1.171.39.35a (Rigaku Oxford Diffraction, 2017)
Empirical absorption correction using spherical harmonics,
 implemented in SCALE3 ABSPACK scaling algorithm.
;
_exptl_crystal_colour 'clear colourless'
_exptl_crystal_colour_lustre clear
_exptl_crystal_colour_primary colourless
_exptl_crystal_density_diffrn 1.367
_exptl_crystal_description prism
_exptl_crystal_F_000 1648
_exptl_crystal_size_max 0.23
_exptl_crystal_size_mid 0.22
_exptl_crystal_size_min 0.12
_refine_diff_density_max 0.244
_refine_diff_density_min -0.240
_refine_diff_density_rms 0.044
_refine_ls_extinction_method none
_refine_ls_goodness_of_fit_ref 1.051
_refine_ls_hydrogen_treatment constr
_refine_ls_matrix_type full
_refine_ls_number_parameters 265
_refine_ls_number_reflns 3719
_refine_ls_number_restraints 0
_refine_ls_restrained_S_all 1.051
_refine_ls_R_factor_all 0.0406
_refine_ls_R_factor_gt 0.0355
_refine_ls_shift/su_max 0.001
_refine_ls_shift/su_mean 0.000
_refine_ls_structure_factor_coef Fsqd
_refine_ls_weighting_details 'w=1/[\s^2^(Fo^2^)+(0.0440P)^2^+3.0931P] where P=(Fo^2^+2Fc^2^)/3'
_refine_ls_weighting_scheme calc
_refine_ls_wR_factor_gt 0.0899
_refine_ls_wR_factor_ref 0.0928
_reflns_Friedel_coverage 0.000
_reflns_number_gt 3323
_reflns_number_total 3719
_reflns_threshold_expression 'I > 2\s(I)'
_cod_data_source_file jo8b02164_si_004.cif
_cod_data_source_block cme920
_cod_database_code 4035408
_shelx_shelxl_version_number 2014/7
_chemical_oxdiff_formula 'C22 H20 N2 O5'
_shelx_space_group_comment
;
The symmetry employed for this shelxl refinement is uniquely defined
by the following loop, which should always be used as a source of
symmetry information in preference to the above space-group names.
They are only intended as comments.
;
_shelx_estimated_absorpt_t_max 0.909
_shelx_estimated_absorpt_t_min 0.836
_reflns_odcompleteness_completeness 99.29
_reflns_odcompleteness_iscentric 1
_reflns_odcompleteness_theta 71.55
_olex2_refinement_description
;
1. Fixed Uiso
 At 1.2 times of:
  All C(H) groups
 At 1.5 times of:
  All C(H,H,H) groups, All O(H) groups
2.a Ternary CH refined with riding coordinates:
 C6(H6), C7(H7)
2.b Aromatic/amide H refined with riding coordinates:
 C20(H20), C4(H4), C19(H19), C3(H3), C2(H2), C9(H9), C16(H16), C17(H17),
 C13(H13), C10(H10), C12(H12)
2.c Idealised Me refined as rotating group:
 C14(H14A,H14B,H14C), C21(H21A,H21B,H21C)
2.d Idealised tetrahedral OH refined as rotating group:
 O5(H5)
;
_olex2_submission_special_instructions 'No special instructions were received'
_oxdiff_exptl_absorpt_empirical_details
;
Empirical correction (ABSPACK) includes:
- Absorption correction using spherical harmonics
- Frame scaling
;
_oxdiff_exptl_absorpt_empirical_full_max 2.218
_oxdiff_exptl_absorpt_empirical_full_min 0.671

loop_
_space_group_symop_operation_xyz
'x, y, z'
'-x, y, -z+1/2'
'x+1/2, y+1/2, z'
'-x+1/2, y+1/2, -z+1/2'
'-x, -y, -z'
'x, -y, z-1/2'
'-x+1/2, -y+1/2, -z'
'x+1/2, -y+1/2, z-1/2'

loop_
_atom_site_label
_atom_site_type_symbol
_atom_site_fract_x
_atom_site_fract_y
_atom_site_fract_z
_atom_site_U_iso_or_equiv
_atom_site_adp_type
_atom_site_occupancy
_atom_site_site_symmetry_order
_atom_site_calc_flag
_atom_site_refinement_flags_posn
O5 O 0.67561(7) 0.58036(9) 0.59216(3) 0.0241(2) Uani 1 1 d .
H5 H 0.7121 0.6417 0.6018 0.036 Uiso 1 1 calc GR
O1 O 0.24975(7) 0.29269(8) 0.60575(3) 0.0232(2) Uani 1 1 d .
O4 O 0.68117(7) 0.52813(9) 0.67062(3) 0.0249(2) Uani 1 1 d .
O3 O 0.36458(7) 0.88769(9) 0.74295(3) 0.0261(2) Uani 1 1 d .
O2 O 0.02695(8) 0.70153(10) 0.48322(3) 0.0304(2) Uani 1 1 d .
N2 N 0.35569(8) 0.45422(9) 0.59015(4) 0.0178(2) Uani 1 1 d .
N1 N 0.52484(8) 0.34327(10) 0.64514(4) 0.0186(2) Uani 1 1 d .
C26 C 0.64393(10) 0.51970(11) 0.62955(4) 0.0189(3) Uani 1 1 d .
C15 C 0.43377(9) 0.61969(11) 0.64296(4) 0.0177(2) Uani 1 1 d .
C6 C 0.45213(9) 0.52829(11) 0.60300(4) 0.0176(2) Uani 1 1 d .
H6 H 0.4650 0.5785 0.5740 0.021 Uiso 1 1 calc R
C1 C 0.42512(9) 0.29052(11) 0.64206(4) 0.0182(3) Uani 1 1 d .
C20 C 0.39976(10) 0.58333(12) 0.68701(4) 0.0206(3) Uani 1 1 d .
H20 H 0.3928 0.4978 0.6937 0.025 Uiso 1 1 calc R
C8 C 0.26896(10) 0.51746(11) 0.56351(4) 0.0182(2) Uani 1 1 d .
C18 C 0.38646(10) 0.79530(12) 0.71194(4) 0.0208(3) Uani 1 1 d .
C4 C 0.59218(10) 0.27156(12) 0.67420(4) 0.0213(3) Uani 1 1 d .
H4 H 0.6658 0.2859 0.6815 0.026 Uiso 1 1 calc R
C5 C 0.33775(10) 0.34462(11) 0.61197(4) 0.0185(3) Uani 1 1 d .
C19 C 0.37574(10) 0.66947(12) 0.72150(4) 0.0212(3) Uani 1 1 d .
H19 H 0.3523 0.6429 0.7513 0.025 Uiso 1 1 calc R
C7 C 0.54885(9) 0.44080(11) 0.61211(4) 0.0179(2) Uani 1 1 d .
H7 H 0.5636 0.4021 0.5809 0.021 Uiso 1 1 calc R
C3 C 0.53449(10) 0.17479(12) 0.69099(4) 0.0224(3) Uani 1 1 d .
H3 H 0.5612 0.1116 0.7123 0.027 Uiso 1 1 calc R
C2 C 0.42899(10) 0.18632(12) 0.67092(4) 0.0206(3) Uani 1 1 d .
H2 H 0.3716 0.1329 0.6762 0.025 Uiso 1 1 calc R
C9 C 0.17885(10) 0.55016(12) 0.58551(4) 0.0216(3) Uani 1 1 d .
H9 H 0.1739 0.5308 0.6184 0.026 Uiso 1 1 calc R
C16 C 0.44478(10) 0.74596(12) 0.63424(4) 0.0212(3) Uani 1 1 d .
H16 H 0.4683 0.7727 0.6045 0.025 Uiso 1 1 calc R
C17 C 0.42183(11) 0.83280(12) 0.66835(5) 0.0241(3) Uani 1 1 d .
H17 H 0.4303 0.9183 0.6619 0.029 Uiso 1 1 calc R
C13 C 0.27701(10) 0.54728(13) 0.51558(5) 0.0230(3) Uani 1 1 d .
H13 H 0.3388 0.5252 0.5004 0.028 Uiso 1 1 calc R
C11 C 0.10377(10) 0.64087(12) 0.51171(4) 0.0224(3) Uani 1 1 d .
C10 C 0.09547(10) 0.61127(12) 0.55977(4) 0.0218(3) Uani 1 1 d .
H10 H 0.0335 0.6325 0.5749 0.026 Uiso 1 1 calc R
C14 C -0.07557(10) 0.71307(13) 0.50061(5) 0.0259(3) Uani 1 1 d .
H14A H -0.1259 0.7439 0.4748 0.039 Uiso 1 1 calc GR
H14B H -0.0720 0.7711 0.5276 0.039 Uiso 1 1 calc GR
H14C H -0.0991 0.6321 0.5113 0.039 Uiso 1 1 calc GR
C12 C 0.19486(11) 0.60941(14) 0.48973(4) 0.0263(3) Uani 1 1 d .
H12 H 0.2008 0.6305 0.4570 0.032 Uiso 1 1 calc R
C21 C 0.31223(11) 0.85306(14) 0.78435(5) 0.0301(3) Uani 1 1 d .
H21A H 0.2459 0.8102 0.7742 0.045 Uiso 1 1 calc GR
H21B H 0.2966 0.9272 0.8026 0.045 Uiso 1 1 calc GR
H21C H 0.3582 0.7980 0.8046 0.045 Uiso 1 1 calc GR

loop_
_atom_site_aniso_label
_atom_site_aniso_U_11
_atom_site_aniso_U_22
_atom_site_aniso_U_33
_atom_site_aniso_U_23
_atom_site_aniso_U_13
_atom_site_aniso_U_12
O5 0.0261(5) 0.0225(5) 0.0235(4) -0.0006(4) 0.0003(4) -0.0088(4)
O1 0.0190(4) 0.0191(5) 0.0305(5) 0.0019(4) -0.0046(4) -0.0036(4)
O4 0.0248(5) 0.0258(5) 0.0228(5) -0.0007(4) -0.0051(4) -0.0033(4)
O3 0.0311(5) 0.0234(5) 0.0238(5) -0.0064(4) 0.0019(4) 0.0029(4)
O2 0.0253(5) 0.0421(6) 0.0231(5) 0.0100(4) -0.0022(4) 0.0092(4)
N2 0.0179(5) 0.0162(5) 0.0182(5) 0.0000(4) -0.0037(4) -0.0019(4)
N1 0.0186(5) 0.0170(5) 0.0197(5) 0.0004(4) -0.0021(4) -0.0003(4)
C26 0.0184(6) 0.0169(6) 0.0214(6) -0.0013(5) 0.0004(5) 0.0011(5)
C15 0.0156(5) 0.0180(6) 0.0186(6) -0.0013(5) -0.0037(4) -0.0002(5)
C6 0.0184(6) 0.0167(6) 0.0171(5) 0.0004(5) -0.0021(4) -0.0022(5)
C1 0.0180(6) 0.0167(6) 0.0196(6) -0.0021(5) -0.0001(4) -0.0022(5)
C20 0.0218(6) 0.0179(6) 0.0214(6) 0.0005(5) -0.0018(5) -0.0008(5)
C8 0.0191(6) 0.0152(6) 0.0191(6) -0.0010(5) -0.0048(4) -0.0011(5)
C18 0.0184(6) 0.0222(6) 0.0208(6) -0.0051(5) -0.0045(5) 0.0022(5)
C4 0.0191(6) 0.0222(6) 0.0216(6) 0.0000(5) -0.0039(5) 0.0030(5)
C5 0.0204(6) 0.0172(6) 0.0176(5) -0.0023(5) -0.0003(4) -0.0003(5)
C19 0.0211(6) 0.0246(7) 0.0174(6) -0.0001(5) -0.0008(5) -0.0002(5)
C7 0.0192(6) 0.0168(6) 0.0173(5) -0.0006(4) -0.0004(4) -0.0005(5)
C3 0.0257(7) 0.0206(6) 0.0205(6) 0.0030(5) -0.0006(5) 0.0031(5)
C2 0.0235(6) 0.0169(6) 0.0213(6) 0.0002(5) 0.0010(5) -0.0007(5)
C9 0.0253(7) 0.0226(6) 0.0164(6) 0.0011(5) -0.0012(5) 0.0015(5)
C16 0.0242(6) 0.0197(6) 0.0195(6) 0.0019(5) -0.0005(5) -0.0011(5)
C17 0.0296(7) 0.0160(6) 0.0261(6) 0.0003(5) -0.0014(5) -0.0001(5)
C13 0.0207(6) 0.0269(7) 0.0212(6) 0.0015(5) 0.0008(5) 0.0008(5)
C11 0.0230(6) 0.0218(6) 0.0214(6) 0.0024(5) -0.0048(5) 0.0014(5)
C10 0.0218(6) 0.0228(6) 0.0204(6) -0.0005(5) -0.0004(5) 0.0022(5)
C14 0.0230(6) 0.0292(7) 0.0244(6) -0.0001(5) -0.0046(5) 0.0047(6)
C12 0.0273(7) 0.0344(8) 0.0169(6) 0.0055(5) -0.0001(5) 0.0020(6)
C21 0.0289(7) 0.0351(8) 0.0266(7) -0.0101(6) 0.0041(5) 0.0001(6)

loop_
_atom_type_symbol
_atom_type_description
_atom_type_scat_dispersion_real
_atom_type_scat_dispersion_imag
_atom_type_scat_source
C C 0.0181 0.0091 'International Tables Vol C Tables 4.2.6.8 and 6.1.1.4'
H H 0.0000 0.0000 'International Tables Vol C Tables 4.2.6.8 and 6.1.1.4'
N N 0.0311 0.0180 'International Tables Vol C Tables 4.2.6.8 and 6.1.1.4'
O O 0.0492 0.0322 'International Tables Vol C Tables 4.2.6.8 and 6.1.1.4'

loop_
_geom_angle_atom_site_label_1
_geom_angle_atom_site_label_2
_geom_angle_atom_site_label_3
_geom_angle
C26 O5 H5 109.5
C18 O3 C21 116.92(11)
C11 O2 C14 117.70(10)
C8 N2 C6 116.37(10)
C5 N2 C6 121.92(10)
C5 N2 C8 119.66(10)
C1 N1 C7 119.98(10)
C4 N1 C1 108.88(10)
C4 N1 C7 129.54(11)
O5 C26 C7 108.01(10)
O4 C26 O5 126.32(12)
O4 C26 C7 125.63(11)
C20 C15 C6 122.72(11)
C20 C15 C16 118.21(11)
C16 C15 C6 118.94(11)
N2 C6 C15 110.87(10)
N2 C6 H6 106.6
N2 C6 C7 109.46(10)
C15 C6 H6 106.6
C15 C6 C7 116.25(10)
C7 C6 H6 106.6
N1 C1 C5 121.09(11)
N1 C1 C2 108.20(11)
C2 C1 C5 130.71(11)
C15 C20 H20 119.2
C19 C20 C15 121.54(12)
C19 C20 H20 119.2
C9 C8 N2 120.70(11)
C9 C8 C13 119.80(11)
C13 C8 N2 119.49(11)
O3 C18 C19 124.37(12)
O3 C18 C17 115.97(12)
C17 C18 C19 119.66(12)
N1 C4 H4 126.0
N1 C4 C3 108.09(11)
C3 C4 H4 126.0
O1 C5 N2 120.72(11)
O1 C5 C1 121.77(11)
N2 C5 C1 117.51(11)
C20 C19 C18 119.37(12)
C20 C19 H19 120.3
C18 C19 H19 120.3
N1 C7 C26 113.99(10)
N1 C7 C6 110.13(9)
N1 C7 H7 108.3
C26 C7 C6 107.60(10)
C26 C7 H7 108.3
C6 C7 H7 108.3
C4 C3 H3 126.0
C4 C3 C2 107.95(11)
C2 C3 H3 126.0
C1 C2 C3 106.85(11)
C1 C2 H2 126.6
C3 C2 H2 126.6
C8 C9 H9 119.7
C8 C9 C10 120.58(11)
C10 C9 H9 119.7
C15 C16 H16 119.5
C17 C16 C15 120.92(12)
C17 C16 H16 119.5
C18 C17 H17 119.9
C16 C17 C18 120.29(12)
C16 C17 H17 119.9
C8 C13 H13 120.0
C8 C13 C12 120.09(12)
C12 C13 H13 120.0
O2 C11 C10 124.25(12)
O2 C11 C12 115.73(11)
C10 C11 C12 120.01(12)
C9 C10 H10 120.3
C11 C10 C9 119.46(12)
C11 C10 H10 120.3
O2 C14 H14A 109.5
O2 C14 H14B 109.5
O2 C14 H14C 109.5
H14A C14 H14B 109.5
H14A C14 H14C 109.5
H14B C14 H14C 109.5
C13 C12 C11 120.05(12)
C13 C12 H12 120.0
C11 C12 H12 120.0
O3 C21 H21A 109.5
O3 C21 H21B 109.5
O3 C21 H21C 109.5
H21A C21 H21B 109.5
H21A C21 H21C 109.5
H21B C21 H21C 109.5

loop_
_geom_bond_atom_site_label_1
_geom_bond_atom_site_label_2
_geom_bond_distance
O5 H5 0.8400
O5 C26 1.3236(15)
O1 C5 1.2471(15)
O4 C26 1.2066(15)
O3 C18 1.3663(15)
O3 C21 1.4295(16)
O2 C11 1.3718(15)
O2 C14 1.4287(16)
N2 C6 1.4796(15)
N2 C8 1.4464(15)
N2 C5 1.3612(16)
N1 C1 1.3818(16)
N1 C4 1.3685(16)
N1 C7 1.4505(16)
C26 C7 1.5226(17)
C15 C6 1.5236(16)
C15 C20 1.3935(17)
C15 C16 1.3973(18)
C6 H6 1.0000
C6 C7 1.5522(17)
C1 C5 1.4554(17)
C1 C2 1.3848(17)
C20 H20 0.9500
C20 C19 1.3923(18)
C8 C9 1.3859(18)
C8 C13 1.3891(17)
C18 C19 1.3966(18)
C18 C17 1.3923(18)
C4 H4 0.9500
C4 C3 1.3810(19)
C19 H19 0.9500
C7 H7 1.0000
C3 H3 0.9500
C3 C2 1.4104(18)
C2 H2 0.9500
C9 H9 0.9500
C9 C10 1.3937(18)
C16 H16 0.9500
C16 C17 1.3861(18)
C17 H17 0.9500
C13 H13 0.9500
C13 C12 1.3894(18)
C11 C10 1.3921(18)
C11 C12 1.3931(19)
C10 H10 0.9500
C14 H14A 0.9800
C14 H14B 0.9800
C14 H14C 0.9800
C12 H12 0.9500
C21 H21A 0.9800
C21 H21B 0.9800
C21 H21C 0.9800
